data_7701967
loop_
_publ_author_name
'Dey, Sunanda'
'Maity, Suvendu'
'Pal, Kunal'
'Jana, Kuladip'
'Sinha, Chittaranjan'

_publ_section_title
;
 Oxidative dehydrogenation of a coumarinyl scaffold with Copper ion and
 metal ion detection in human liver cancer cell (HepG2)
;
_journal_name_full 'Dalton Transactions'
_journal_paper_doi 10.1039/C9DT03870A
_journal_year 2019
_chemical_formula_moiety 'C29 H21 N3 O3'
_chemical_formula_sum 'C29 H21 N3 O3'
_chemical_formula_weight 459.49
_space_group_crystal_system monoclinic
_space_group_IT_number 14
_space_group_name_Hall '-P 2ybc'
_space_group_name_H-M_alt 'P 1 21/c 1'
_atom_sites_solution_hydrogens geom
_audit_creation_method SHELXL-2016/6
_audit_update_record
;
2019-06-26 deposited with the CCDC.	2019-11-13 downloaded from the CCDC.
;
_cell_angle_alpha 90
_cell_angle_beta 90.226(3)
_cell_angle_gamma 90
_cell_formula_units_Z 4
_cell_length_a 9.5747(9)
_cell_length_b 16.6202(15)
_cell_length_c 14.3006(13)
_cell_measurement_reflns_used 5281
_cell_measurement_temperature 273(2)
_cell_measurement_theta_max 25.25
_cell_measurement_theta_min 2.45
_cell_volume 2275.7(4)
_computing_cell_refinement 'Bruker SAINT'
_computing_data_collection 'Bruker APEX2'
_computing_data_reduction 'Bruker SAINT'
_computing_molecular_graphics 'Bruker SHELXTL'
_computing_publication_material 'Bruker SHELXTL'
_computing_structure_refinement 'SHELXL-2014 (Sheldrick 2014)'
_computing_structure_solution 'SHELXS-97 (Sheldrick 2008)'
_diffrn_ambient_temperature 273(2)
_diffrn_measured_fraction_theta_full 1.000
_diffrn_measured_fraction_theta_max 0.999
_diffrn_measurement_device_type 'Bruker APEX-II CCD'
_diffrn_measurement_method '\f and \w scans'
_diffrn_radiation_type MoK\a
_diffrn_radiation_wavelength 0.71073
_diffrn_reflns_av_R_equivalents 0.0959
_diffrn_reflns_av_unetI/netI 0.0803
_diffrn_reflns_Laue_measured_fraction_full 1.000
_diffrn_reflns_Laue_measured_fraction_max 0.999
_diffrn_reflns_limit_h_max 12
_diffrn_reflns_limit_h_min -12
_diffrn_reflns_limit_k_max 21
_diffrn_reflns_limit_k_min -21
_diffrn_reflns_limit_l_max 18
_diffrn_reflns_limit_l_min -18
_diffrn_reflns_number 31269
_diffrn_reflns_point_group_measured_fraction_full 1.000
_diffrn_reflns_point_group_measured_fraction_max 0.999
_diffrn_reflns_theta_full 25.242
_diffrn_reflns_theta_max 27.114
_diffrn_reflns_theta_min 1.879
_diffrn_source Mo
_exptl_absorpt_coefficient_mu 0.088
_exptl_absorpt_correction_type multi-scan
_exptl_crystal_colour brown
_exptl_crystal_density_diffrn 1.341
_exptl_crystal_description prism
_exptl_crystal_F_000 1012
_exptl_crystal_size_max 0.12
_exptl_crystal_size_mid 0.03
_exptl_crystal_size_min 0.01
_exptl_transmission_factor_max 0.867
_exptl_transmission_factor_min 0.752
_refine_diff_density_max 0.173
_refine_diff_density_min -0.252
_refine_diff_density_rms 0.046
_refine_ls_extinction_method none
_refine_ls_goodness_of_fit_ref 1.078
_refine_ls_hydrogen_treatment constr
_refine_ls_matrix_type full
_refine_ls_number_parameters 318
_refine_ls_number_reflns 5033
_refine_ls_number_restraints 0
_refine_ls_restrained_S_all 1.078
_refine_ls_R_factor_all 0.1502
_refine_ls_R_factor_gt 0.0744
_refine_ls_shift/su_max 0.000
_refine_ls_shift/su_mean 0.000
_refine_ls_structure_factor_coef Fsqd
_refine_ls_weighting_details 'w=1/[\s^2^(Fo^2^)+(0.0300P)^2^+1.6100P] where P=(Fo^2^+2Fc^2^)/3'
_refine_ls_weighting_scheme calc
_refine_ls_wR_factor_gt 0.1208
_refine_ls_wR_factor_ref 0.1458
_reflns_Friedel_coverage 0.000
_reflns_number_gt 2817
_reflns_number_total 5033
_reflns_threshold_expression 'I > 2\s(I)'
_cod_data_source_file c9dt03870a2.cif
_cod_data_source_block LSD1
_cod_original_sg_symbol_H-M 'P 21/c'
_cod_database_code 7701967
_shelx_shelxl_version_number 2016/6
_shelx_space_group_comment
;
The symmetry employed for this shelxl refinement is uniquely defined
by the following loop, which should always be used as a source of
symmetry information in preference to the above space-group names.
They are only intended as comments.
;

loop_
_space_group_symop_operation_xyz
'x, y, z'
'-x, y+1/2, -z+1/2'
'-x, -y, -z'
'x, -y-1/2, z-1/2'

loop_
_atom_site_label
_atom_site_type_symbol
_atom_site_fract_x
_atom_site_fract_y
_atom_site_fract_z
_atom_site_U_iso_or_equiv
_atom_site_adp_type
_atom_site_occupancy
_atom_site_site_symmetry_order
_atom_site_calc_flag
_atom_site_refinement_flags_posn
_atom_site_refinement_flags_adp
O1 O 0.6133(2) 0.47304(12) 0.57231(15) 0.0406(5) Uani 1 1 d . .
H1 H 0.572595 0.510962 0.596753 0.061 Uiso 1 1 calc R U
O2 O 0.4626(2) 0.21918(12) 0.46844(13) 0.0422(5) Uani 1 1 d . .
N2 N 0.7209(2) 0.32251(14) 0.39907(15) 0.0312(6) Uani 1 1 d . .
N1 N 0.5409(2) 0.40241(14) 0.36092(16) 0.0348(6) Uani 1 1 d . .
O3 O 0.4018(3) 0.10149(15) 0.41192(18) 0.0773(9) Uani 1 1 d . .
C10 C 0.5992(3) 0.35851(16) 0.42709(19) 0.0292(6) Uani 1 1 d . .
C9 C 0.5381(3) 0.34554(17) 0.52063(19) 0.0306(7) Uani 1 1 d . .
C8 C 0.4657(3) 0.27506(17) 0.53977(19) 0.0320(7) Uani 1 1 d . .
C1 C 0.5431(3) 0.40409(17) 0.5901(2) 0.0324(7) Uani 1 1 d . .
C17 C 0.7424(3) 0.34583(17) 0.30699(19) 0.0326(7) Uani 1 1 d . .
C12 C 0.6296(3) 0.39436(17) 0.28361(19) 0.0338(7) Uani 1 1 d . .
C23 C 0.8599(3) 0.19741(18) 0.41304(19) 0.0371(7) Uani 1 1 d . .
C18 C 0.8169(3) 0.27638(18) 0.45923(19) 0.0352(7) Uani 1 1 d . .
H18 H 0.763585 0.261633 0.515005 0.042 Uiso 1 1 calc R U
C4 C 0.3982(3) 0.26015(18) 0.62390(19) 0.0345(7) Uani 1 1 d . .
C24 C 0.9356(3) 0.32947(19) 0.4929(2) 0.0392(8) Uani 1 1 d . .
C5 C 0.3207(3) 0.1857(2) 0.6342(2) 0.0412(8) Uani 1 1 d . .
C2 C 0.4789(3) 0.39043(19) 0.6756(2) 0.0407(8) Uani 1 1 d . .
H2 H 0.483653 0.429449 0.722145 0.049 Uiso 1 1 calc R U
C3 C 0.4085(3) 0.32010(19) 0.6921(2) 0.0422(8) Uani 1 1 d . .
H3 H 0.366764 0.312074 0.749972 0.051 Uiso 1 1 calc R U
N4 N 1.0247(3) 0.3562(2) 0.4281(2) 0.0706(10) Uani 1 1 d . .
C13 C 0.6176(4) 0.42712(18) 0.1939(2) 0.0448(8) Uani 1 1 d . .
H13 H 0.542329 0.459614 0.177470 0.054 Uiso 1 1 calc R U
C16 C 0.8473(3) 0.32790(19) 0.2429(2) 0.0441(8) Uani 1 1 d . .
H16 H 0.922564 0.295159 0.258740 0.053 Uiso 1 1 calc R U
C22 C 0.9922(3) 0.1673(2) 0.4248(2) 0.0490(9) Uani 1 1 d . .
H22 H 1.058318 0.197270 0.457474 0.059 Uiso 1 1 calc R U
C7 C 0.3934(4) 0.1464(2) 0.4777(2) 0.0502(9) Uani 1 1 d . .
C30 C 0.7642(3) 0.1523(2) 0.3634(2) 0.0491(9) Uani 1 1 d . .
H30 H 0.674248 0.171863 0.354088 0.059 Uiso 1 1 calc R U
C14 C 0.7212(4) 0.4095(2) 0.1310(2) 0.0510(9) Uani 1 1 d . .
H14 H 0.715961 0.430404 0.070754 0.061 Uiso 1 1 calc R U
C15 C 0.8340(4) 0.3609(2) 0.1556(2) 0.0490(9) Uani 1 1 d . .
H15 H 0.902554 0.350543 0.111299 0.059 Uiso 1 1 calc R U
C6 C 0.3202(4) 0.1334(2) 0.5631(2) 0.0511(9) Uani 1 1 d . .
H6 H 0.269526 0.086072 0.569740 0.061 Uiso 1 1 calc R U
C21 C 1.0286(4) 0.0933(2) 0.3889(3) 0.0613(10) Uani 1 1 d . .
H21 H 1.118631 0.073650 0.397848 0.074 Uiso 1 1 calc R U
C29 C 0.9485(4) 0.3508(2) 0.5846(2) 0.0603(10) Uani 1 1 d . .
H29 H 0.884736 0.332416 0.628564 0.072 Uiso 1 1 calc R U
C11 C 0.2460(4) 0.1696(2) 0.7247(2) 0.0626(11) Uani 1 1 d . .
H11A H 0.195860 0.119734 0.720077 0.094 Uiso 1 1 calc R U
H11B H 0.181544 0.212558 0.736989 0.094 Uiso 1 1 calc R U
H11C H 0.312846 0.166299 0.774734 0.094 Uiso 1 1 calc R U
C19 C 0.8012(4) 0.0781(2) 0.3273(3) 0.0613(10) Uani 1 1 d . .
H19 H 0.735757 0.048148 0.294046 0.074 Uiso 1 1 calc R U
C27 C 1.1485(4) 0.4283(2) 0.5457(3) 0.0620(10) Uani 1 1 d . .
H27 H 1.221796 0.462267 0.562024 0.074 Uiso 1 1 calc R U
C20 C 0.9331(4) 0.0486(2) 0.3402(3) 0.0615(10) Uani 1 1 d . .
H20 H 0.957635 -0.001412 0.316013 0.074 Uiso 1 1 calc R U
C28 C 1.0579(4) 0.4000(3) 0.6111(3) 0.0785(13) Uani 1 1 d . .
H28 H 1.069666 0.413902 0.673633 0.094 Uiso 1 1 calc R U
C26 C 1.1277(4) 0.4052(3) 0.4567(3) 0.0761(13) Uani 1 1 d . .
H26 H 1.189134 0.424490 0.411786 0.091 Uiso 1 1 calc R U

loop_
_atom_site_aniso_label
_atom_site_aniso_U_11
_atom_site_aniso_U_22
_atom_site_aniso_U_33
_atom_site_aniso_U_23
_atom_site_aniso_U_13
_atom_site_aniso_U_12
O1 0.0389(13) 0.0300(12) 0.0529(14) -0.0054(10) 0.0080(10) -0.0020(10)
O2 0.0519(14) 0.0374(13) 0.0374(11) -0.0054(10) 0.0074(10) -0.0143(11)
N2 0.0302(13) 0.0339(14) 0.0295(12) 0.0038(11) 0.0053(10) 0.0023(11)
N1 0.0381(15) 0.0323(14) 0.0341(13) 0.0020(12) 0.0030(11) 0.0031(12)
O3 0.114(2) 0.0543(17) 0.0632(17) -0.0223(14) 0.0177(16) -0.0352(16)
C10 0.0301(16) 0.0255(16) 0.0322(15) -0.0041(13) 0.0031(13) -0.0029(13)
C9 0.0281(16) 0.0301(16) 0.0336(16) -0.0023(13) 0.0031(12) 0.0015(13)
C8 0.0306(16) 0.0339(17) 0.0314(15) -0.0035(13) -0.0007(13) -0.0028(13)
C1 0.0276(16) 0.0285(17) 0.0412(17) -0.0001(14) 0.0008(13) 0.0038(13)
C17 0.0362(17) 0.0324(17) 0.0293(15) 0.0005(13) 0.0038(13) -0.0031(14)
C12 0.0423(18) 0.0277(17) 0.0317(16) -0.0018(13) 0.0038(14) -0.0029(14)
C23 0.0373(18) 0.0398(19) 0.0343(16) 0.0065(14) 0.0046(14) 0.0044(15)
C18 0.0345(17) 0.0424(19) 0.0288(15) 0.0046(14) 0.0037(13) 0.0035(14)
C4 0.0327(17) 0.0384(19) 0.0323(16) 0.0039(14) 0.0023(13) -0.0015(14)
C24 0.0325(17) 0.044(2) 0.0409(18) -0.0007(15) 0.0035(14) 0.0009(15)
C5 0.0368(18) 0.047(2) 0.0396(17) 0.0102(16) 0.0016(14) -0.0088(15)
C2 0.047(2) 0.040(2) 0.0350(17) -0.0080(15) 0.0053(15) 0.0001(16)
C3 0.0433(19) 0.051(2) 0.0322(16) 0.0014(15) 0.0101(14) -0.0014(16)
N4 0.061(2) 0.099(3) 0.0511(18) -0.0112(18) 0.0103(16) -0.0378(19)
C13 0.064(2) 0.0343(19) 0.0365(18) 0.0005(15) -0.0028(16) 0.0024(16)
C16 0.046(2) 0.048(2) 0.0378(17) -0.0022(16) 0.0112(15) 0.0012(16)
C22 0.042(2) 0.050(2) 0.055(2) -0.0114(18) -0.0100(16) 0.0116(17)
C7 0.062(2) 0.037(2) 0.051(2) -0.0024(17) 0.0015(18) -0.0175(17)
C30 0.039(2) 0.043(2) 0.066(2) -0.0009(18) -0.0021(17) 0.0009(16)
C14 0.078(3) 0.045(2) 0.0298(17) 0.0027(15) 0.0061(17) -0.0061(19)
C15 0.056(2) 0.056(2) 0.0351(18) -0.0030(17) 0.0144(16) -0.0070(18)
C6 0.060(2) 0.046(2) 0.048(2) 0.0063(17) 0.0006(17) -0.0236(18)
C21 0.049(2) 0.060(3) 0.075(3) -0.009(2) -0.006(2) 0.020(2)
C29 0.064(3) 0.078(3) 0.040(2) -0.0078(19) 0.0067(18) -0.016(2)
C11 0.062(2) 0.071(3) 0.055(2) 0.009(2) 0.0138(19) -0.022(2)
C19 0.054(2) 0.045(2) 0.085(3) -0.007(2) -0.006(2) -0.0026(18)
C27 0.047(2) 0.072(3) 0.068(3) -0.010(2) -0.0051(19) -0.012(2)
C20 0.066(3) 0.042(2) 0.076(3) -0.006(2) 0.008(2) 0.012(2)
C28 0.078(3) 0.110(4) 0.048(2) -0.024(2) -0.005(2) -0.024(3)
C26 0.059(3) 0.108(4) 0.061(3) -0.009(2) 0.012(2) -0.040(3)

loop_
_atom_type_symbol
_atom_type_description
_atom_type_scat_dispersion_real
_atom_type_scat_dispersion_imag
_atom_type_scat_source
C C 0.0033 0.0016 'International Tables Vol C Tables 4.2.6.8 and 6.1.1.4'
H H 0.0000 0.0000 'International Tables Vol C Tables 4.2.6.8 and 6.1.1.4'
N N 0.0061 0.0033 'International Tables Vol C Tables 4.2.6.8 and 6.1.1.4'
O O 0.0106 0.0060 'International Tables Vol C Tables 4.2.6.8 and 6.1.1.4'

loop_
_geom_angle_atom_site_label_1
_geom_angle_atom_site_label_2
_geom_angle_atom_site_label_3
_geom_angle
C1 O1 H1 109.5
C8 O2 C7 121.7(2)
C10 N2 C17 106.5(2)
C10 N2 C18 125.9(2)
C17 N2 C18 127.2(2)
C10 N1 C12 104.9(2)
N1 C10 N2 112.9(2)
N1 C10 C9 124.3(2)
N2 C10 C9 122.7(2)
C8 C9 C1 117.7(3)
C8 C9 C10 120.1(2)
C1 C9 C10 122.1(3)
O2 C8 C4 120.7(3)
O2 C8 C9 115.5(2)
C4 C8 C9 123.7(3)
O1 C1 C2 121.7(3)
O1 C1 C9 118.3(2)
C2 C1 C9 120.0(3)
N2 C17 C12 105.8(2)
N2 C17 C16 132.3(3)
C12 C17 C16 121.9(3)
C17 C12 C13 120.6(3)
C17 C12 N1 109.8(2)
C13 C12 N1 129.7(3)
C22 C23 C30 118.4(3)
C22 C23 C18 120.7(3)
C30 C23 C18 120.7(3)
N2 C18 C24 110.4(2)
N2 C18 C23 111.3(2)
C24 C18 C23 115.8(2)
N2 C18 H18 106.2
C24 C18 H18 106.2
C23 C18 H18 106.2
C8 C4 C3 116.4(3)
C8 C4 C5 118.6(3)
C3 C4 C5 124.9(3)
N4 C24 C29 121.7(3)
N4 C24 C18 116.9(3)
C29 C24 C18 121.5(3)
C6 C5 C4 118.5(3)
C6 C5 C11 122.5(3)
C4 C5 C11 118.9(3)
C3 C2 C1 120.7(3)
C3 C2 H2 119.7
C1 C2 H2 119.7
C2 C3 C4 121.5(3)
C2 C3 H3 119.3
C4 C3 H3 119.3
C24 N4 C26 117.3(3)
C14 C13 C12 117.5(3)
C14 C13 H13 121.3
C12 C13 H13 121.3
C15 C16 C17 116.7(3)
C15 C16 H16 121.7
C17 C16 H16 121.7
C23 C22 C21 121.0(3)
C23 C22 H22 119.5
C21 C22 H22 119.5
O3 C7 O2 115.7(3)
O3 C7 C6 127.5(3)
O2 C7 C6 116.8(3)
C23 C30 C19 120.4(3)
C23 C30 H30 119.8
C19 C30 H30 119.8
C13 C14 C15 121.3(3)
C13 C14 H14 119.4
C15 C14 H14 119.4
C16 C15 C14 122.1(3)
C16 C15 H15 118.9
C14 C15 H15 118.9
C5 C6 C7 123.5(3)
C5 C6 H6 118.2
C7 C6 H6 118.2
C20 C21 C22 120.4(3)
C20 C21 H21 119.8
C22 C21 H21 119.8
C24 C29 C28 118.9(3)
C24 C29 H29 120.5
C28 C29 H29 120.5
C5 C11 H11A 109.5
C5 C11 H11B 109.5
H11A C11 H11B 109.5
C5 C11 H11C 109.5
H11A C11 H11C 109.5
H11B C11 H11C 109.5
C20 C19 C30 120.5(4)
C20 C19 H19 119.7
C30 C19 H19 119.7
C26 C27 C28 117.4(4)
C26 C27 H27 121.3
C28 C27 H27 121.3
C19 C20 C21 119.3(3)
C19 C20 H20 120.4
C21 C20 H20 120.4
C27 C28 C29 120.0(3)
C27 C28 H28 120.0
C29 C28 H28 120.0
N4 C26 C27 124.7(4)
N4 C26 H26 117.7
C27 C26 H26 117.7

loop_
_geom_bond_atom_site_label_1
_geom_bond_atom_site_label_2
_geom_bond_distance
O1 C1 1.353(3)
O1 H1 0.8200
O2 C8 1.380(3)
O2 C7 1.385(4)
N2 C10 1.371(3)
N2 C17 1.389(3)
N2 C18 1.472(3)
N1 C10 1.317(3)
N1 C12 1.403(3)
O3 C7 1.204(4)
C10 C9 1.478(4)
C9 C8 1.389(4)
C9 C1 1.392(4)
C8 C4 1.390(4)
C1 C2 1.390(4)
C17 C12 1.388(4)
C17 C16 1.394(4)
C12 C13 1.398(4)
C23 C22 1.372(4)
C23 C30 1.378(4)
C23 C18 1.527(4)
C18 C24 1.516(4)
C18 H18 0.9800
C4 C3 1.398(4)
C4 C5 1.450(4)
C24 N4 1.338(4)
C24 C29 1.363(4)
C5 C6 1.336(4)
C5 C11 1.506(4)
C2 C3 1.370(4)
C2 H2 0.9300
C3 H3 0.9300
N4 C26 1.342(4)
C13 C14 1.374(4)
C13 H13 0.9300
C16 C15 1.370(4)
C16 H16 0.9300
C22 C21 1.378(4)
C22 H22 0.9300
C7 C6 1.427(4)
C30 C19 1.382(4)
C30 H30 0.9300
C14 C15 1.392(5)
C14 H14 0.9300
C15 H15 0.9300
C6 H6 0.9300
C21 C20 1.367(5)
C21 H21 0.9300
C29 C28 1.381(5)
C29 H29 0.9300
C11 H11A 0.9600
C11 H11B 0.9600
C11 H11C 0.9600
C19 C20 1.367(5)
C19 H19 0.9300
C27 C26 1.343(5)
C27 C28 1.361(5)
C27 H27 0.9300
C20 H20 0.9300
C28 H28 0.9300
C26 H26 0.9300
